data_7242546
loop_
_publ_author_name
'Shu, Yuanhong'
'Ye, Kaiqi'
'Yue, Yuan'
'Sun, Jingbo'
'Wang, Haoran'
'Zhong, Jiangbin'
'Yang, Xiqiao'
'Gao, Hongqiang'
'Lu, Ran'

_publ_section_title
;
 Fluorine as a robust balancer for tuning the reactivity of
 topo-photoreactions of chalcones and the photomechanical effects of
 molecular crystals
;
_journal_issue 34
_journal_name_full CrystEngComm
_journal_page_first 5856
_journal_page_last 5868
_journal_paper_doi 10.1039/D1CE00086A
_journal_volume 23
_journal_year 2021
_chemical_formula_moiety 'C15 H11 F O'
_chemical_formula_sum 'C15 H11 F O'
_chemical_formula_weight 226.24
_space_group_crystal_system monoclinic
_space_group_IT_number 9
_space_group_name_Hall 'C -2yc'
_space_group_name_H-M_alt 'C 1 c 1'
_atom_sites_solution_hydrogens geom
_audit_creation_date 2021-03-11
_audit_creation_method
;
Olex2 1.2
(compiled 2018.05.29 svn.r3508 for OlexSys, GUI svn.r5506)
;
_audit_update_record
;
2021-03-11 deposited with the CCDC.	2021-03-26 downloaded from the CCDC.
;
_cell_angle_alpha 90
_cell_angle_beta 95.745(5)
_cell_angle_gamma 90
_cell_formula_units_Z 4
_cell_length_a 25.053(3)
_cell_length_b 5.7339(8)
_cell_length_c 8.0226(10)
_cell_measurement_reflns_used 5220
_cell_measurement_temperature 100(2)
_cell_measurement_theta_max 27.50
_cell_measurement_theta_min 3.27
_cell_volume 1146.7(3)
_computing_molecular_graphics 'Olex2 (Dolomanov et al., 2009)'
_computing_publication_material 'Olex2 (Dolomanov et al., 2009)'
_computing_structure_refinement 'XL (Sheldrick, 2008)'
_computing_structure_solution 'ShelXT (Sheldrick, 2015)'
_diffrn_ambient_temperature 100.15
_diffrn_measured_fraction_theta_full 0.989
_diffrn_measured_fraction_theta_max 0.976
_diffrn_measurement_device_type 'Bruker APEX-II CCD'
_diffrn_measurement_method '\f and \w scans'
_diffrn_radiation_type MoK\a
_diffrn_radiation_wavelength 0.71073
_diffrn_reflns_av_R_equivalents 0.0526
_diffrn_reflns_av_unetI/netI 0.0328
_diffrn_reflns_Laue_measured_fraction_full 0.989
_diffrn_reflns_Laue_measured_fraction_max 0.976
_diffrn_reflns_limit_h_max 32
_diffrn_reflns_limit_h_min -32
_diffrn_reflns_limit_k_max 7
_diffrn_reflns_limit_k_min -7
_diffrn_reflns_limit_l_max 10
_diffrn_reflns_limit_l_min -10
_diffrn_reflns_number 15932
_diffrn_reflns_point_group_measured_fraction_full 0.984
_diffrn_reflns_point_group_measured_fraction_max 0.969
_diffrn_reflns_theta_full 25.242
_diffrn_reflns_theta_max 27.518
_diffrn_reflns_theta_min 3.269
_exptl_absorpt_coefficient_mu 0.092
_exptl_absorpt_correction_type none
_exptl_crystal_colour colourless
_exptl_crystal_colour_primary colourless
_exptl_crystal_density_diffrn 1.311
_exptl_crystal_description needle
_exptl_crystal_F_000 472
_exptl_crystal_size_max 0.9
_exptl_crystal_size_mid 0.1
_exptl_crystal_size_min 0.1
_refine_diff_density_max 0.102
_refine_diff_density_min -0.127
_refine_diff_density_rms 0.028
_refine_ls_abs_structure_details
;
 Flack x determined using 784 quotients [(I+)-(I-)]/[(I+)+(I-)]
 (Parsons, Flack and Wagner, Acta Cryst. B69 (2013) 249-259).
;
_refine_ls_abs_structure_Flack 0.6(4)
_refine_ls_extinction_method none
_refine_ls_goodness_of_fit_ref 1.051
_refine_ls_hydrogen_treatment constr
_refine_ls_matrix_type full
_refine_ls_number_parameters 154
_refine_ls_number_reflns 2573
_refine_ls_number_restraints 2
_refine_ls_restrained_S_all 1.050
_refine_ls_R_factor_all 0.0632
_refine_ls_R_factor_gt 0.0425
_refine_ls_shift/su_max 0.000
_refine_ls_shift/su_mean 0.000
_refine_ls_structure_factor_coef Fsqd
_refine_ls_weighting_details 'w=1/[\s^2^(Fo^2^)+(0.0346P)^2^+0.1401P] where P=(Fo^2^+2Fc^2^)/3'
_refine_ls_weighting_scheme calc
_refine_ls_wR_factor_gt 0.0787
_refine_ls_wR_factor_ref 0.0856
_reflns_Friedel_coverage 0.984
_reflns_Friedel_fraction_full 0.979
_reflns_Friedel_fraction_max 0.962
_reflns_number_gt 1978
_reflns_number_total 2573
_reflns_threshold_expression 'I > 2\s(I)'
_cod_data_source_file d1ce00086a31.cif
_cod_data_source_block 1FChH
_cod_depositor_comments 'Adding full bibliography for 7242537--7242549.cif.'
_cod_database_code 7242546
_shelx_shelxl_version_number 2014/7
_shelx_space_group_comment
;
The symmetry employed for this shelxl refinement is uniquely defined
by the following loop, which should always be used as a source of
symmetry information in preference to the above space-group names.
They are only intended as comments.
;
_shelx_estimated_absorpt_t_max 0.991
_shelx_estimated_absorpt_t_min 0.922
_olex2_refinement_description
;
1. Fixed Uiso
 At 1.2 times of:
  All C(H) groups
2.a Aromatic/amide H refined with riding coordinates:
 C1(H1), C2(H2), C3(H3), C5(H5), C6(H6), C8(H8), C9(H9), C11(H11), C12(H12),
 C14(H14), C15(H15)
;
_olex2_submission_special_instructions 'No special instructions were received'

loop_
_space_group_symop_operation_xyz
'x, y, z'
'x, -y, z+1/2'
'x+1/2, y+1/2, z'
'x+1/2, -y+1/2, z+1/2'

loop_
_atom_site_label
_atom_site_type_symbol
_atom_site_fract_x
_atom_site_fract_y
_atom_site_fract_z
_atom_site_U_iso_or_equiv
_atom_site_adp_type
_atom_site_occupancy
_atom_site_site_symmetry_order
_atom_site_calc_flag
_atom_site_refinement_flags_posn
_atom_site_refinement_flags_adp
_atom_site_refinement_flags_occupancy
_atom_site_disorder_assembly
_atom_site_disorder_group
F1 F 0.29297(7) -0.0764(3) 0.4769(2) 0.0755(6) Uani 1 1 d . . . . .
O1 O 0.53156(9) 0.8885(4) 0.3169(3) 0.0776(8) Uani 1 1 d . . . . .
C1 C 0.70679(11) 0.7672(5) 0.6513(3) 0.0545(8) Uani 1 1 d . . . . .
H1 H 0.7419 0.7757 0.7008 0.065 Uiso 1 1 calc R . . . .
C2 C 0.68672(13) 0.9414(5) 0.5447(4) 0.0585(8) Uani 1 1 d . . . . .
H2 H 0.7083 1.0673 0.5223 0.070 Uiso 1 1 calc R . . . .
C3 C 0.63465(11) 0.9293(5) 0.4710(4) 0.0509(7) Uani 1 1 d . . . . .
H3 H 0.6212 1.0475 0.3993 0.061 Uiso 1 1 calc R . . . .
C4 C 0.60201(10) 0.7411(5) 0.5030(3) 0.0415(6) Uani 1 1 d . . . . .
C5 C 0.62285(11) 0.5672(5) 0.6104(4) 0.0500(7) Uani 1 1 d . . . . .
H5 H 0.6016 0.4402 0.6326 0.060 Uiso 1 1 calc R . . . .
C6 C 0.67505(12) 0.5808(5) 0.6848(4) 0.0560(8) Uani 1 1 d . . . . .
H6 H 0.6886 0.4638 0.7574 0.067 Uiso 1 1 calc R . . . .
C7 C 0.54617(11) 0.7356(5) 0.4173(3) 0.0482(7) Uani 1 1 d . . . . .
C8 C 0.50931(11) 0.5454(5) 0.4525(4) 0.0511(7) Uani 1 1 d . . . . .
H8 H 0.5220 0.4214 0.5200 0.061 Uiso 1 1 calc R . . . .
C9 C 0.45854(11) 0.5488(5) 0.3896(3) 0.0473(7) Uani 1 1 d . . . . .
H9 H 0.4483 0.6760 0.3219 0.057 Uiso 1 1 calc R . . . .
C10 C 0.41617(11) 0.3782(4) 0.4123(3) 0.0424(6) Uani 1 1 d . . . . .
C11 C 0.36354(11) 0.4296(5) 0.3480(3) 0.0515(7) Uani 1 1 d . . . . .
H11 H 0.3564 0.5681 0.2895 0.062 Uiso 1 1 calc R . . . .
C12 C 0.32176(12) 0.2770(5) 0.3700(4) 0.0563(8) Uani 1 1 d . . . . .
H12 H 0.2868 0.3114 0.3270 0.068 Uiso 1 1 calc R . . . .
C13 C 0.33339(12) 0.0761(5) 0.4562(4) 0.0519(8) Uani 1 1 d . . . . .
C14 C 0.38447(12) 0.0172(5) 0.5216(4) 0.0518(7) Uani 1 1 d . . . . .
H14 H 0.3911 -0.1220 0.5796 0.062 Uiso 1 1 calc R . . . .
C15 C 0.42568(11) 0.1700(5) 0.4989(3) 0.0465(7) Uani 1 1 d . . . . .
H15 H 0.4605 0.1330 0.5423 0.056 Uiso 1 1 calc R . . . .

loop_
_atom_site_aniso_label
_atom_site_aniso_U_11
_atom_site_aniso_U_22
_atom_site_aniso_U_33
_atom_site_aniso_U_23
_atom_site_aniso_U_13
_atom_site_aniso_U_12
F1 0.0557(11) 0.0763(13) 0.0943(15) -0.0041(11) 0.0065(9) -0.0221(10)
O1 0.0560(13) 0.0843(16) 0.0889(18) 0.0404(15) -0.0108(12) -0.0102(12)
C1 0.0420(15) 0.0679(19) 0.0531(19) -0.0083(17) 0.0020(13) -0.0032(15)
C2 0.0537(18) 0.0606(19) 0.062(2) -0.0012(16) 0.0082(15) -0.0156(15)
C3 0.0543(18) 0.0485(17) 0.0501(18) 0.0037(14) 0.0063(13) -0.0043(14)
C4 0.0439(14) 0.0448(15) 0.0366(14) -0.0040(12) 0.0080(11) -0.0001(11)
C5 0.0488(17) 0.0478(16) 0.0542(17) 0.0054(14) 0.0089(14) -0.0028(13)
C6 0.0496(17) 0.0625(19) 0.055(2) 0.0059(15) 0.0000(13) 0.0045(15)
C7 0.0463(15) 0.0517(17) 0.0467(17) 0.0049(14) 0.0041(13) 0.0001(13)
C8 0.0473(16) 0.0537(17) 0.0514(18) 0.0070(15) -0.0002(13) -0.0025(13)
C9 0.0501(17) 0.0503(17) 0.0414(17) 0.0022(13) 0.0043(13) 0.0001(13)
C10 0.0406(14) 0.0472(15) 0.0387(16) -0.0048(13) 0.0006(11) 0.0003(12)
C11 0.0492(17) 0.0518(16) 0.0517(19) 0.0009(14) -0.0033(13) 0.0016(13)
C12 0.0383(14) 0.066(2) 0.063(2) -0.0071(17) -0.0030(14) 0.0033(14)
C13 0.0480(17) 0.0547(18) 0.053(2) -0.0110(15) 0.0069(13) -0.0116(14)
C14 0.0523(18) 0.0500(16) 0.052(2) 0.0006(14) 0.0006(14) -0.0028(13)
C15 0.0403(14) 0.0510(16) 0.0465(17) -0.0039(13) -0.0032(12) 0.0010(12)

loop_
_atom_type_symbol
_atom_type_description
_atom_type_scat_dispersion_real
_atom_type_scat_dispersion_imag
_atom_type_scat_source
C C 0.0033 0.0016 'International Tables Vol C Tables 4.2.6.8 and 6.1.1.4'
H H 0.0000 0.0000 'International Tables Vol C Tables 4.2.6.8 and 6.1.1.4'
F F 0.0171 0.0103 'International Tables Vol C Tables 4.2.6.8 and 6.1.1.4'
O O 0.0106 0.0060 'International Tables Vol C Tables 4.2.6.8 and 6.1.1.4'

loop_
_geom_angle_atom_site_label_1
_geom_angle_atom_site_label_2
_geom_angle_atom_site_label_3
_geom_angle
_geom_angle_site_symmetry_1
_geom_angle_site_symmetry_3
_geom_angle_publ_flag
C6 C1 C2 120.2(3) . . ?
C1 C2 C3 120.0(3) . . ?
C2 C3 C4 120.5(3) . . ?
C3 C4 C7 118.1(2) . . ?
C5 C4 C3 118.7(2) . . ?
C5 C4 C7 123.2(2) . . ?
C6 C5 C4 120.6(3) . . ?
C1 C6 C5 119.9(3) . . ?
O1 C7 C4 119.5(2) . . ?
O1 C7 C8 120.3(3) . . ?
C8 C7 C4 120.2(2) . . ?
C9 C8 C7 120.9(3) . . ?
C8 C9 C10 128.5(3) . . ?
C11 C10 C9 118.7(2) . . ?
C15 C10 C9 123.0(2) . . ?
C15 C10 C11 118.3(3) . . ?
C12 C11 C10 121.0(3) . . ?
C13 C12 C11 118.2(3) . . ?
F1 C13 C14 118.1(3) . . ?
C12 C13 F1 118.8(3) . . ?
C12 C13 C14 123.1(3) . . ?
C13 C14 C15 118.2(3) . . ?
C14 C15 C10 121.2(2) . . ?

loop_
_geom_bond_atom_site_label_1
_geom_bond_atom_site_label_2
_geom_bond_distance
_geom_bond_site_symmetry_2
_geom_bond_publ_flag
F1 C13 1.361(3) . ?
O1 C7 1.222(3) . ?
C1 C2 1.377(4) . ?
C1 C6 1.375(4) . ?
C2 C3 1.379(4) . ?
C3 C4 1.393(4) . ?
C4 C5 1.385(4) . ?
C4 C7 1.496(3) . ?
C5 C6 1.384(4) . ?
C7 C8 1.474(4) . ?
C8 C9 1.321(4) . ?
C9 C10 1.469(4) . ?
C10 C11 1.398(4) . ?
C10 C15 1.389(4) . ?
C11 C12 1.389(4) . ?
C12 C13 1.360(4) . ?
C13 C14 1.376(4) . ?
C14 C15 1.380(4) . ?
